data_7010412
loop_
_publ_author_name
'Coward, Kathleen M.'
'Jones, Anthony C.'
'Steiner, Alexander'
'Bickley, Jamie F.'
'Smith, Lesley M.'
'Pemble, Martyn E.'

_publ_section_title
;
 Synthesis and crystal structures of trimethylindium adducts with
 bidentate and macrocyclic tertiary amines
;
_journal_issue 1
_journal_name_full 'Journal of the Chemical Society, Dalton Transactions'
_journal_page_first 41
_journal_paper_doi 10.1039/b008600m
_journal_year 2001
_chemical_formula_sum 'C36 H96 In6 N6'
_chemical_formula_weight 1302.30
_chemical_name_systematic
; 
 ? 
;
_space_group_IT_number 14
_symmetry_cell_setting monoclinic
_symmetry_space_group_name_Hall '-P 2ybc'
_symmetry_space_group_name_H-M 'P 1 21/c 1'
_atom_sites_solution_hydrogens geom
_atom_sites_solution_primary direct
_atom_sites_solution_secondary difmap
_audit_creation_method SHELXL-97
_cell_angle_alpha 90.00
_cell_angle_beta 108.184(17)
_cell_angle_gamma 90.00
_cell_formula_units_Z 2
_cell_length_a 10.6624(16)
_cell_length_b 22.856(3)
_cell_length_c 11.6461(17)
_cell_measurement_temperature 200(2)
_cell_volume 2696.4(7)
_computing_data_collection 'IPDS (STOE, 1997)'
_computing_data_reduction 'X-RED (STOE, 1996)'
_computing_structure_refinement 'SHELXL-97 (Sheldrick, 1997)'
_computing_structure_solution 'SHELXS-97 (Sheldrick, 1990)'
_diffrn_ambient_temperature 200(2)
_diffrn_detector_area_resol_mean 6.67
_diffrn_measured_fraction_theta_full 0.951
_diffrn_measured_fraction_theta_max 0.951
_diffrn_measurement_device_type 'Stoe IPDS'
_diffrn_measurement_method 'Image plate'
_diffrn_radiation_monochromator graphite
_diffrn_radiation_source 'fine-focus sealed tube'
_diffrn_radiation_type MoK\a
_diffrn_radiation_wavelength 0.71073
_diffrn_reflns_av_R_equivalents 0.0443
_diffrn_reflns_av_sigmaI/netI 0.0400
_diffrn_reflns_limit_h_max 12
_diffrn_reflns_limit_h_min -12
_diffrn_reflns_limit_k_max 25
_diffrn_reflns_limit_k_min -26
_diffrn_reflns_limit_l_max 13
_diffrn_reflns_limit_l_min -13
_diffrn_reflns_number 16905
_diffrn_reflns_theta_full 24.22
_diffrn_reflns_theta_max 24.22
_diffrn_reflns_theta_min 1.78
_exptl_absorpt_coefficient_mu 2.355
_exptl_absorpt_correction_type none
_exptl_crystal_colour colourless
_exptl_crystal_density_diffrn 1.604
_exptl_crystal_density_method 'not measured'
_exptl_crystal_description block
_exptl_crystal_F_000 1296
_exptl_crystal_size_max 0.4
_exptl_crystal_size_mid 0.35
_exptl_crystal_size_min 0.3
_refine_diff_density_max 0.864
_refine_diff_density_min -0.462
_refine_diff_density_rms 0.092
_refine_ls_extinction_method none
_refine_ls_goodness_of_fit_ref 0.915
_refine_ls_hydrogen_treatment mixed
_refine_ls_matrix_type full
_refine_ls_number_parameters 217
_refine_ls_number_reflns 4251
_refine_ls_number_restraints 0
_refine_ls_restrained_S_all 0.915
_refine_ls_R_factor_all 0.0389
_refine_ls_R_factor_gt 0.0256
_refine_ls_shift/su_max 0.001
_refine_ls_shift/su_mean 0.000
_refine_ls_structure_factor_coef Fsqd
_refine_ls_weighting_details 'w=1/[\s^2^(Fo^2^)+(0.0333P)^2^+0.0000P] where P=(Fo^2^+2Fc^2^)/3'
_refine_ls_weighting_scheme calc
_refine_ls_wR_factor_gt 0.0554
_refine_ls_wR_factor_ref 0.0580
_reflns_number_gt 3312
_reflns_number_total 4251
_reflns_threshold_expression >2sigma(I)
_cod_data_source_file b008600m.txt
_cod_data_source_block tony18
_cod_depositor_comments
;
The following automatic conversions were performed:

'_refine_ls_weighting_scheme' value 'calc
w=1/[\s^2^(Fo^2^)+(0.0333P)^2^+0.0000P] where P=(Fo^2^+2Fc^2^)/3' was
changed to 'calc'. New tag '_refine_ls_weighting_details' was
created. The value of the new tag was set to
'w=1/[\s^2^(Fo^2^)+(0.0333P)^2^+0.0000P] where P=(Fo^2^+2Fc^2^)/3'.

Automatic conversion script
Id: cif_fix_values 3143 2015-03-26 13:38:13Z robertas 
;
_cod_original_cell_volume 2696.5(7)
_cod_original_sg_symbol_H-M 'P 21/c'
_cod_database_code 7010412

loop_
_symmetry_equiv_pos_as_xyz
'x, y, z'
'-x, y+1/2, -z+1/2'
'-x, -y, -z'
'x, -y-1/2, z-1/2'

loop_
_atom_site_label
_atom_site_type_symbol
_atom_site_fract_x
_atom_site_fract_y
_atom_site_fract_z
_atom_site_U_iso_or_equiv
_atom_site_adp_type
_atom_site_occupancy
_atom_site_calc_flag
_atom_site_refinement_flags
_atom_site_disorder_assembly
_atom_site_disorder_group
In1 In 0.36081(3) 0.929061(14) 0.14291(2) 0.02859(9) Uani 1 d . . .
In2 In 0.12593(3) 0.869962(16) 0.58971(3) 0.03634(10) Uani 1 d . . .
In3 In 0.67970(3) 0.808640(14) 0.90678(3) 0.03409(10) Uani 1 d . . .
N1 N 0.2205(3) 0.97071(14) 0.2582(3) 0.0234(7) Uani 1 d . . .
N2 N 0.3263(3) 0.86627(14) 0.5276(3) 0.0231(7) Uani 1 d . . .
N3 N 0.6906(3) 0.86543(14) 0.7318(3) 0.0249(7) Uani 1 d . . .
C1 C 0.2919(5) 0.9807(2) -0.0207(4) 0.0504(13) Uani 1 d . . .
H1A H 0.2050 0.9665 -0.0699 0.061 Uiso 1 calc R . .
H1B H 0.3544 0.9771 -0.0667 0.061 Uiso 1 calc R . .
H1C H 0.2851 1.0218 0.0004 0.061 Uiso 1 calc R . .
C2 C 0.5517(4) 0.9494(2) 0.2718(4) 0.0403(11) Uani 1 d . . .
H2A H 0.5722 0.9908 0.2645 0.048 Uiso 1 calc R . .
H2B H 0.6196 0.9250 0.2553 0.048 Uiso 1 calc R . .
H2C H 0.5494 0.9417 0.3539 0.048 Uiso 1 calc R . .
C3 C 0.2759(4) 0.8420(2) 0.1269(4) 0.0402(11) Uani 1 d . . .
H3A H 0.1899 0.8420 0.0638 0.048 Uiso 1 calc R . .
H3B H 0.2645 0.8306 0.2042 0.048 Uiso 1 calc R . .
H3C H 0.3349 0.8142 0.1056 0.048 Uiso 1 calc R . .
C4 C -0.0246(5) 0.8418(3) 0.4265(5) 0.0659(17) Uani 1 d . . .
H4A H -0.0406 0.8728 0.3655 0.079 Uiso 1 calc R . .
H4B H -0.1065 0.8334 0.4448 0.079 Uiso 1 calc R . .
H4C H 0.0052 0.8063 0.3953 0.079 Uiso 1 calc R . .
C5 C 0.1789(5) 0.8088(3) 0.7391(4) 0.0535(14) Uani 1 d . . .
H5A H 0.1726 0.7687 0.7078 0.064 Uiso 1 calc R . .
H5B H 0.1185 0.8134 0.7870 0.064 Uiso 1 calc R . .
H5C H 0.2695 0.8164 0.7903 0.064 Uiso 1 calc R . .
C6 C 0.1317(5) 0.9624(3) 0.6329(4) 0.0524(14) Uani 1 d . . .
H6A H 0.1058 0.9853 0.5580 0.063 Uiso 1 calc R . .
H6B H 0.2215 0.9733 0.6816 0.063 Uiso 1 calc R . .
H6C H 0.0705 0.9705 0.6786 0.063 Uiso 1 calc R . .
C7 C 0.6224(5) 0.7271(2) 0.8097(5) 0.0506(13) Uani 1 d . . .
H7A H 0.6977 0.7109 0.7891 0.061 Uiso 1 calc R . .
H7B H 0.5494 0.7342 0.7355 0.061 Uiso 1 calc R . .
H7C H 0.5942 0.6992 0.8607 0.061 Uiso 1 calc R . .
C8 C 0.8819(5) 0.8221(3) 1.0211(5) 0.0621(16) Uani 1 d . . .
H8A H 0.8902 0.8611 1.0577 0.074 Uiso 1 calc R . .
H8B H 0.9416 0.8189 0.9723 0.074 Uiso 1 calc R . .
H8C H 0.9050 0.7924 1.0850 0.074 Uiso 1 calc R . .
C9 C 0.5373(5) 0.8563(3) 0.9678(5) 0.0559(14) Uani 1 d . . .
H9A H 0.5782 0.8919 1.0097 0.067 Uiso 1 calc R . .
H9B H 0.5075 0.8317 1.0232 0.067 Uiso 1 calc R . .
H9C H 0.4615 0.8668 0.8981 0.067 Uiso 1 calc R . .
C10 C 0.0868(4) 0.9755(2) 0.1673(4) 0.0336(10) Uani 1 d . . .
H10A H 0.0901 1.0029 0.1035 0.040 Uiso 1 calc R . .
H10B H 0.0240 0.9899 0.2068 0.040 Uiso 1 calc R . .
H10C H 0.0585 0.9370 0.1318 0.040 Uiso 1 calc R . .
C11 C 0.2626(4) 1.02864(18) 0.3156(3) 0.0270(9) Uani 1 d . . .
H11A H 0.3438 1.0236 0.3850 0.032 Uiso 1 calc R . .
H11B H 0.1928 1.0442 0.3468 0.032 Uiso 1 calc R . .
C12 C 0.2067(4) 0.92884(18) 0.3507(3) 0.0253(9) Uani 1 d . . .
H12A H 0.1683 0.8920 0.3102 0.030 Uiso 1 calc R . .
H12B H 0.1443 0.9452 0.3899 0.030 Uiso 1 calc R . .
C13 C 0.3369(4) 0.91509(18) 0.4478(3) 0.0266(9) Uani 1 d . . .
H13A H 0.4039 0.9051 0.4083 0.032 Uiso 1 calc R . .
H13B H 0.3678 0.9505 0.4976 0.032 Uiso 1 calc R . .
C14 C 0.3188(4) 0.80906(19) 0.4652(4) 0.0348(10) Uani 1 d . . .
H14A H 0.3119 0.7775 0.5198 0.042 Uiso 1 calc R . .
H14B H 0.3985 0.8035 0.4415 0.042 Uiso 1 calc R . .
H14C H 0.2410 0.8085 0.3929 0.042 Uiso 1 calc R . .
C15 C 0.4415(3) 0.86764(19) 0.6402(3) 0.0250(9) Uani 1 d . . .
H15A H 0.4285 0.8375 0.6964 0.030 Uiso 1 calc R . .
H15B H 0.4438 0.9062 0.6795 0.030 Uiso 1 calc R . .
C16 C 0.5755(4) 0.85711(19) 0.6200(3) 0.0274(9) Uani 1 d . . .
H16A H 0.5775 0.8167 0.5899 0.033 Uiso 1 calc R . .
H16B H 0.5844 0.8843 0.5569 0.033 Uiso 1 calc R . .
C17 C 0.7109(4) 0.92718(17) 0.7730(3) 0.0257(9) Uani 1 d . . .
H17A H 0.7862 0.9284 0.8487 0.031 Uiso 1 calc R . .
H17B H 0.6315 0.9402 0.7929 0.031 Uiso 1 calc R . .
C18 C 0.8091(4) 0.8421(2) 0.7060(4) 0.0386(11) Uani 1 d . . .
H18A H 0.7929 0.8015 0.6783 0.046 Uiso 1 calc R . .
H18B H 0.8851 0.8435 0.7797 0.046 Uiso 1 calc R . .
H18C H 0.8274 0.8658 0.6430 0.046 Uiso 1 calc R . .

loop_
_atom_site_aniso_label
_atom_site_aniso_U_11
_atom_site_aniso_U_22
_atom_site_aniso_U_33
_atom_site_aniso_U_23
_atom_site_aniso_U_13
_atom_site_aniso_U_12
In1 0.03185(17) 0.03081(19) 0.02266(16) -0.00054(13) 0.00786(12) -0.00096(13)
In2 0.02798(16) 0.0528(2) 0.03008(17) 0.00828(15) 0.01171(13) -0.00172(14)
In3 0.03251(17) 0.03172(19) 0.03321(18) 0.00808(14) 0.00326(13) -0.00098(14)
N1 0.0216(16) 0.027(2) 0.0186(16) 0.0025(14) 0.0024(13) -0.0004(14)
N2 0.0260(16) 0.024(2) 0.0194(16) 0.0005(14) 0.0078(13) -0.0029(14)
N3 0.0220(16) 0.025(2) 0.0277(17) 0.0006(15) 0.0073(14) 0.0041(14)
C1 0.073(3) 0.055(4) 0.025(2) 0.005(2) 0.018(2) 0.010(3)
C2 0.036(2) 0.048(3) 0.037(3) -0.004(2) 0.011(2) -0.009(2)
C3 0.041(3) 0.038(3) 0.043(3) -0.013(2) 0.015(2) -0.003(2)
C4 0.048(3) 0.092(5) 0.053(3) 0.004(3) 0.008(3) -0.030(3)
C5 0.052(3) 0.066(4) 0.048(3) 0.020(3) 0.025(2) 0.002(3)
C6 0.049(3) 0.071(4) 0.035(3) -0.007(3) 0.009(2) 0.018(3)
C7 0.042(3) 0.034(3) 0.069(3) 0.003(3) 0.007(2) -0.007(2)
C8 0.050(3) 0.057(4) 0.059(3) 0.008(3) -0.012(3) -0.008(3)
C9 0.060(3) 0.072(4) 0.042(3) 0.004(3) 0.024(2) 0.001(3)
C10 0.027(2) 0.041(3) 0.029(2) 0.004(2) 0.0033(18) -0.0007(19)
C11 0.028(2) 0.027(3) 0.024(2) 0.0010(18) 0.0061(17) -0.0001(17)
C12 0.024(2) 0.029(2) 0.024(2) 0.0012(18) 0.0102(16) -0.0023(17)
C13 0.027(2) 0.029(3) 0.024(2) 0.0061(18) 0.0073(17) -0.0041(17)
C14 0.041(2) 0.028(3) 0.034(2) -0.003(2) 0.009(2) -0.003(2)
C15 0.027(2) 0.029(2) 0.0192(19) 0.0018(18) 0.0077(16) 0.0015(17)
C16 0.031(2) 0.027(2) 0.026(2) -0.0022(18) 0.0104(18) 0.0008(18)
C17 0.027(2) 0.025(2) 0.025(2) 0.0006(18) 0.0077(17) 0.0023(17)
C18 0.028(2) 0.038(3) 0.052(3) 0.001(2) 0.016(2) 0.006(2)

loop_
_atom_type_symbol
_atom_type_description
_atom_type_scat_dispersion_real
_atom_type_scat_dispersion_imag
_atom_type_scat_source
C C 0.0020 0.0020 'International Tables Vol C Tables 4.2.6.8 and 6.1.1.4'
H H 0.0000 0.0000 'International Tables Vol C Tables 4.2.6.8 and 6.1.1.4'
N N 0.0040 0.0030 'International Tables Vol C Tables 4.2.6.8 and 6.1.1.4'
In In -0.9360 1.3100 'International Tables Vol C Tables 4.2.6.8 and 6.1.1.4'

loop_
_geom_angle_atom_site_label_1
_geom_angle_atom_site_label_2
_geom_angle_atom_site_label_3
_geom_angle
_geom_angle_site_symmetry_1
_geom_angle_site_symmetry_3
_geom_angle_publ_flag
C1 In1 C2 118.7(2) . . ?
C1 In1 C3 113.97(19) . . ?
C2 In1 C3 122.16(18) . . ?
C1 In1 N1 99.79(15) . . ?
C2 In1 N1 97.86(14) . . ?
C3 In1 N1 95.27(14) . . ?
C5 In2 C4 116.6(2) . . ?
C5 In2 C6 117.5(2) . . ?
C4 In2 C6 116.9(2) . . ?
C5 In2 N2 100.44(15) . . ?
C4 In2 N2 101.85(17) . . ?
C6 In2 N2 97.87(16) . . ?
C9 In3 C7 119.5(2) . . ?
C9 In3 C8 113.1(2) . . ?
C7 In3 C8 120.4(2) . . ?
C9 In3 N3 103.13(16) . . ?
C7 In3 N3 95.80(16) . . ?
C8 In3 N3 97.99(17) . . ?
C12 N1 C11 109.4(3) . . ?
C12 N1 C10 105.9(3) . . ?
C11 N1 C10 109.9(3) . . ?
C12 N1 In1 111.0(2) . . ?
C11 N1 In1 115.8(2) . . ?
C10 N1 In1 104.3(2) . . ?
C13 N2 C14 111.0(3) . . ?
C13 N2 C15 109.5(3) . . ?
C14 N2 C15 110.7(3) . . ?
C13 N2 In2 113.7(2) . . ?
C14 N2 In2 104.7(2) . . ?
C15 N2 In2 107.1(2) . . ?
C17 N3 C18 111.1(3) . . ?
C17 N3 C16 113.5(3) . . ?
C18 N3 C16 107.2(3) . . ?
C17 N3 In3 106.0(2) . . ?
C18 N3 In3 104.0(2) . . ?
C16 N3 In3 114.7(2) . . ?
N1 C11 C17 112.2(3) . 3_676 ?
N1 C12 C13 113.5(3) . . ?
N2 C13 C12 113.0(3) . . ?
N2 C15 C16 114.3(3) . . ?
N3 C16 C15 113.3(3) . . ?
N3 C17 C11 116.6(3) . 3_676 ?

loop_
_geom_bond_atom_site_label_1
_geom_bond_atom_site_label_2
_geom_bond_distance
_geom_bond_site_symmetry_2
_geom_bond_publ_flag
In1 C1 2.166(4) . ?
In1 C2 2.169(4) . ?
In1 C3 2.170(5) . ?
In1 N1 2.490(3) . ?
In2 C5 2.166(5) . ?
In2 C4 2.168(5) . ?
In2 C6 2.169(6) . ?
In2 N2 2.462(3) . ?
In3 C9 2.161(5) . ?
In3 C7 2.167(5) . ?
In3 C8 2.173(5) . ?
In3 N3 2.449(3) . ?
N1 C12 1.482(5) . ?
N1 C11 1.488(5) . ?
N1 C10 1.490(5) . ?
N2 C13 1.479(5) . ?
N2 C14 1.486(5) . ?
N2 C15 1.491(5) . ?
N3 C17 1.485(5) . ?
N3 C18 1.487(5) . ?
N3 C16 1.497(5) . ?
C11 C17 1.532(5) 3_676 ?
C12 C13 1.525(5) . ?
C15 C16 1.537(5) . ?
C17 C11 1.532(5) 3_676 ?

loop_
_geom_torsion_atom_site_label_1
_geom_torsion_atom_site_label_2
_geom_torsion_atom_site_label_3
_geom_torsion_atom_site_label_4
_geom_torsion
_geom_torsion_site_symmetry_1
_geom_torsion_site_symmetry_2
_geom_torsion_site_symmetry_3
_geom_torsion_site_symmetry_4
_geom_torsion_publ_flag
C1 In1 N1 C12 157.0(3) . . . . ?
C2 In1 N1 C12 -82.0(3) . . . . ?
C3 In1 N1 C12 41.6(2) . . . . ?
C1 In1 N1 C11 -77.5(3) . . . . ?
C2 In1 N1 C11 43.5(3) . . . . ?
C3 In1 N1 C11 167.0(3) . . . . ?
C1 In1 N1 C10 43.4(3) . . . . ?
C2 In1 N1 C10 164.4(3) . . . . ?
C3 In1 N1 C10 -72.1(3) . . . . ?
C5 In2 N2 C13 -164.5(3) . . . . ?
C4 In2 N2 C13 75.2(3) . . . . ?
C6 In2 N2 C13 -44.5(3) . . . . ?
C5 In2 N2 C14 74.1(3) . . . . ?
C4 In2 N2 C14 -46.2(3) . . . . ?
C6 In2 N2 C14 -165.9(3) . . . . ?
C5 In2 N2 C15 -43.4(3) . . . . ?
C4 In2 N2 C15 -163.7(3) . . . . ?
C6 In2 N2 C15 76.5(3) . . . . ?
C9 In3 N3 C17 50.1(3) . . . . ?
C7 In3 N3 C17 172.2(2) . . . . ?
C8 In3 N3 C17 -66.0(3) . . . . ?
C9 In3 N3 C18 167.2(3) . . . . ?
C7 In3 N3 C18 -70.6(3) . . . . ?
C8 In3 N3 C18 51.2(3) . . . . ?
C9 In3 N3 C16 -76.0(3) . . . . ?
C7 In3 N3 C16 46.1(3) . . . . ?
C8 In3 N3 C16 168.0(3) . . . . ?
C12 N1 C11 C17 175.6(3) . . . 3_676 ?
C10 N1 C11 C17 -68.5(4) . . . 3_676 ?
In1 N1 C11 C17 49.4(4) . . . 3_676 ?
C11 N1 C12 C13 -65.5(4) . . . . ?
C10 N1 C12 C13 176.1(3) . . . . ?
In1 N1 C12 C13 63.5(4) . . . . ?
C14 N2 C13 C12 75.1(4) . . . . ?
C15 N2 C13 C12 -162.4(3) . . . . ?
In2 N2 C13 C12 -42.7(4) . . . . ?
N1 C12 C13 N2 -170.4(3) . . . . ?
C13 N2 C15 C16 -64.3(4) . . . . ?
C14 N2 C15 C16 58.4(4) . . . . ?
In2 N2 C15 C16 172.0(3) . . . . ?
C17 N3 C16 C15 -68.6(4) . . . . ?
C18 N3 C16 C15 168.4(3) . . . . ?
In3 N3 C16 C15 53.4(4) . . . . ?
N2 C15 C16 N3 173.4(3) . . . . ?
C18 N3 C17 C11 60.7(4) . . . 3_676 ?
C16 N3 C17 C11 -60.2(4) . . . 3_676 ?
In3 N3 C17 C11 173.1(3) . . . 3_676 ?
